data_1553614
loop_
_publ_author_name
'Guo, Wei-Si'
'Wang, Yuan-Chao'
'Dou, Qian'
'Wen, Li-Rong'
'Li, Ming'

_publ_section_title
;
 A copper-catalyzed arylation/nucleophilic addition/fragmentation/C--S
 bond formation cascade: synthesis of bis(arylthio)imines
;
_journal_issue 4
_journal_name_full 'Organic Chemistry Frontiers'
_journal_page_first 510
_journal_paper_doi 10.1039/C6QO00739B
_journal_volume 4
_journal_year 2017
_chemical_absolute_configuration unk
_chemical_formula_moiety 'C13 H12 N2 O'
_chemical_formula_sum 'C13 H12 N2 O'
_chemical_formula_weight 212.25
_space_group_crystal_system orthorhombic
_space_group_IT_number 33
_space_group_name_Hall 'P 2c -2n'
_space_group_name_H-M_alt 'P n a 21'
_atom_sites_solution_hydrogens geom
_audit_creation_date 2015-11-11
_audit_creation_method
;
Olex2 1.2
(compiled 2015.09.30 svn.r3233 for OlexSys, GUI svn.r5103)
;
_audit_update_record
;
2016-08-04 deposited with the CCDC.
2017-01-03 downloaded from the CCDC.
;
_cell_angle_alpha 90
_cell_angle_beta 90
_cell_angle_gamma 90
_cell_formula_units_Z 4
_cell_length_a 9.077(4)
_cell_length_b 10.400(4)
_cell_length_c 11.750(5)
_cell_measurement_reflns_used 3642
_cell_measurement_temperature 173.1500
_cell_measurement_theta_max 27.4841
_cell_measurement_theta_min 1.7331
_cell_volume 1109.2(8)
_computing_cell_refinement 'CrystalClear (Rigaku Inc., 2007)'
_computing_data_collection 'CrystalClear (Rigaku Inc., 2007)'
_computing_data_reduction 'CrystalClear (Rigaku Inc., 2007)'
_computing_molecular_graphics 'Olex2 (Dolomanov et al., 2009)'
_computing_publication_material 'CIFTAB (Sheldrick, 2013)'
_computing_structure_refinement 'SHELXL (Sheldrick, 2014)'
_computing_structure_solution
;
'SHELXT (Sheldrick, 2014)'
;
_diffrn_ambient_temperature 173.1500
_diffrn_detector_area_resol_mean 28.5714
_diffrn_measured_fraction_theta_full 0.996
_diffrn_measured_fraction_theta_max 0.996
_diffrn_measurement_details
;
scan:
	Number of images: 330
	           Slice: -110.0000 - 55.0000
	     Image width: 0.5000
	        Exp time: 7.0000
	   Rotation axis: Omega
	           Omega: 0.0000
	             Chi: 45.0000
	             Phi: 0.0000
	             XTD: 44.9841
	          2theta: -20.2467
scan:
	Number of images: 240
	           Slice: -80.0000 - 40.0000
	     Image width: 0.5000
	        Exp time: 7.0000
	   Rotation axis: Omega
	           Omega: 0.0000
	             Chi: 45.0000
	             Phi: 90.0000
	             XTD: 44.9841
	          2theta: -20.2467
;
_diffrn_measurement_device
;
Saturn724+ (2x2 bin mode)
;
_diffrn_measurement_device_details
;
AFC10: Fixed Chi 2 circle
;
_diffrn_measurement_device_type 'Saturn724+ CCD'
_diffrn_measurement_method '\w scans at fixed \c = 45\%'
_diffrn_orient_matrix_type d*Trek
_diffrn_orient_matrix_UB_11 -0.1071
_diffrn_orient_matrix_UB_12 -0.0254
_diffrn_orient_matrix_UB_13 -0.0050
_diffrn_orient_matrix_UB_21 0.0110
_diffrn_orient_matrix_UB_22 -0.0282
_diffrn_orient_matrix_UB_23 -0.0913
_diffrn_orient_matrix_UB_31 0.0175
_diffrn_orient_matrix_UB_32 -0.0789
_diffrn_orient_matrix_UB_33 0.0265
_diffrn_radiation_detector CCD
_diffrn_radiation_monochromator Confocal
_diffrn_radiation_type MoK\a
_diffrn_radiation_wavelength 0.71073
_diffrn_reflns_av_R_equivalents 0.0361
_diffrn_reflns_av_unetI/netI 0.0287
_diffrn_reflns_Laue_measured_fraction_full 0.996
_diffrn_reflns_Laue_measured_fraction_max 0.996
_diffrn_reflns_limit_h_max 11
_diffrn_reflns_limit_h_min -11
_diffrn_reflns_limit_k_max 13
_diffrn_reflns_limit_k_min -13
_diffrn_reflns_limit_l_max 15
_diffrn_reflns_limit_l_min -12
_diffrn_reflns_number 6686
_diffrn_reflns_point_group_measured_fraction_full 0.810
_diffrn_reflns_point_group_measured_fraction_max 0.801
_diffrn_reflns_theta_full 26.000
_diffrn_reflns_theta_max 27.454
_diffrn_reflns_theta_min 2.979
_diffrn_source 'Rotating Anode'
_diffrn_source_current 24.0000
_diffrn_source_power 1.2000
_diffrn_source_voltage 50.0000
_exptl_absorpt_coefficient_mu 0.082
_exptl_absorpt_correction_T_max 1.0000
_exptl_absorpt_correction_T_min 0.73899
_exptl_absorpt_correction_type multi-scan
_exptl_absorpt_process_details 'CrystalClear (Rigaku Inc., 2007)'
_exptl_crystal_colour Colorless
_exptl_crystal_density_diffrn 1.271
_exptl_crystal_description block
_exptl_crystal_F_000 448
_exptl_crystal_size_max 0.23
_exptl_crystal_size_mid 0.12
_exptl_crystal_size_min 0.07
_refine_diff_density_max 0.196
_refine_diff_density_min -0.145
_refine_diff_density_rms 0.036
_refine_ls_abs_structure_details
;
 Flack x determined using 651 quotients [(I+)-(I-)]/[(I+)+(I-)]
 (Parsons and Flack (2004), Acta Cryst. A60, s61).
;
_refine_ls_abs_structure_Flack 0.2(10)
_refine_ls_extinction_method none
_refine_ls_goodness_of_fit_ref 1.013
_refine_ls_hydrogen_treatment constr
_refine_ls_matrix_type full
_refine_ls_number_parameters 145
_refine_ls_number_reflns 2035
_refine_ls_number_restraints 1
_refine_ls_restrained_S_all 1.013
_refine_ls_R_factor_all 0.0383
_refine_ls_R_factor_gt 0.0374
_refine_ls_shift/su_max 0.001
_refine_ls_shift/su_mean 0.000
_refine_ls_structure_factor_coef Fsqd
_refine_ls_weighting_details 'w=1/[\s^2^(Fo^2^)+(0.1000P)^2^] where P=(Fo^2^+2Fc^2^)/3'
_refine_ls_weighting_scheme calc
_refine_ls_wR_factor_gt 0.1194
_refine_ls_wR_factor_ref 0.1208
_reflns_Friedel_coverage 0.535
_reflns_Friedel_fraction_full 0.605
_reflns_Friedel_fraction_max 0.587
_reflns_number_gt 1993
_reflns_number_total 2035
_reflns_threshold_expression 'I > 2\s(I)'
_cod_data_source_file c6qo00739b2.cif
_cod_data_source_block mx4258
_cod_original_cell_volume 1109.3(8)
_cod_database_code 1553614
_shelxl_version_number 2013-4
_shelx_space_group_comment
;
The symmetry employed for this shelxl refinement is uniquely defined
by the following loop, which should always be used as a source of
symmetry information in preference to the above space-group names.
They are only intended as comments.
;
_diffrn_number_total 1489
_olex2_refinement_description
;
1. Fixed Uiso
 At 1.2 times of:
  All C(H) groups, All N(H) groups
2.a Aromatic/amide H refined with riding coordinates:
 N1(H1), N2(H2), C2(H2A), C3(H3), C4(H4), C5(H5), C6(H6), C9(H9), C10(H10),
 C11(H11), C12(H12), C13(H13)
;
_olex2_submission_special_instructions 'No special instructions were received'

loop_
_space_group_symop_operation_xyz
'x, y, z'
'-x, -y, z+1/2'
'x+1/2, -y+1/2, z'
'-x+1/2, y+1/2, z+1/2'

loop_
_atom_site_label
_atom_site_type_symbol
_atom_site_fract_x
_atom_site_fract_y
_atom_site_fract_z
_atom_site_U_iso_or_equiv
_atom_site_adp_type
_atom_site_occupancy
_atom_site_site_symmetry_order
_atom_site_calc_flag
_atom_site_refinement_flags_posn
O1 O 0.62395(16) 0.77745(16) 0.49900(14) 0.0336(4) Uani 1 1 d .
N1 N 0.4059(2) 0.79934(17) 0.59305(15) 0.0279(4) Uani 1 1 d .
H1 H 0.3118 0.7922 0.5875 0.033 Uiso 1 1 calc R
N2 N 0.4092(2) 0.71707(18) 0.41330(15) 0.0278(4) Uani 1 1 d .
H2 H 0.3155 0.7108 0.4226 0.033 Uiso 1 1 calc R
C1 C 0.4639(2) 0.84502(18) 0.69736(18) 0.0270(4) Uani 1 1 d .
C2 C 0.5839(2) 0.9286(2) 0.7025(2) 0.0310(4) Uani 1 1 d .
H2A H 0.6289 0.9566 0.6358 0.037 Uiso 1 1 calc R
C3 C 0.6357(3) 0.96970(18) 0.8070(2) 0.0378(5) Uani 1 1 d .
H3 H 0.7169 1.0241 0.8102 0.045 Uiso 1 1 calc R
C4 C 0.5685(3) 0.9310(2) 0.9070(2) 0.0397(5) Uani 1 1 d .
H4 H 0.6051 0.9579 0.9770 0.048 Uiso 1 1 calc R
C5 C 0.4463(3) 0.8520(3) 0.9016(2) 0.0428(6) Uani 1 1 d .
H5 H 0.3985 0.8281 0.9683 0.051 Uiso 1 1 calc R
C6 C 0.3942(3) 0.8081(2) 0.7976(2) 0.0367(5) Uani 1 1 d .
H6 H 0.3126 0.7540 0.7949 0.044 Uiso 1 1 calc R
C7 C 0.4886(2) 0.76584(17) 0.50058(17) 0.0252(4) Uani 1 1 d .
C8 C 0.4677(2) 0.67556(17) 0.30781(18) 0.0280(4) Uani 1 1 d .
C9 C 0.4101(3) 0.5652(2) 0.2594(2) 0.0371(5) Uani 1 1 d .
H9 H 0.3388 0.5181 0.2980 0.045 Uiso 1 1 calc R
C10 C 0.4589(3) 0.5248(3) 0.1531(2) 0.0484(7) Uani 1 1 d .
H10 H 0.4184 0.4516 0.1200 0.058 Uiso 1 1 calc R
C11 C 0.5669(3) 0.5926(3) 0.0966(2) 0.0491(7) Uani 1 1 d .
H11 H 0.6010 0.5644 0.0263 0.059 Uiso 1 1 calc R
C12 C 0.6245(3) 0.7030(2) 0.1453(2) 0.0410(5) Uani 1 1 d .
H12 H 0.6973 0.7490 0.1073 0.049 Uiso 1 1 calc R
C13 C 0.5744(2) 0.7455(2) 0.25058(19) 0.0315(5) Uani 1 1 d .
H13 H 0.6122 0.8204 0.2824 0.038 Uiso 1 1 calc R

loop_
_atom_site_aniso_label
_atom_site_aniso_U_11
_atom_site_aniso_U_22
_atom_site_aniso_U_33
_atom_site_aniso_U_23
_atom_site_aniso_U_13
_atom_site_aniso_U_12
O1 0.0152(7) 0.0561(8) 0.0294(7) -0.0008(6) 0.0018(6) 0.0017(6)
N1 0.0158(8) 0.0396(8) 0.0283(9) -0.0016(7) 0.0028(7) 0.0008(6)
N2 0.0155(8) 0.0407(9) 0.0272(9) -0.0019(6) 0.0031(7) 0.0003(6)
C1 0.0233(9) 0.0290(8) 0.0288(10) 0.0009(7) 0.0012(8) 0.0040(7)
C2 0.0292(11) 0.0305(9) 0.0333(10) 0.0020(8) 0.0042(9) -0.0009(7)
C3 0.0373(13) 0.0303(9) 0.0457(12) -0.0043(9) -0.0056(11) -0.0011(8)
C4 0.0479(14) 0.0379(11) 0.0331(13) -0.0063(8) -0.0049(10) 0.0051(9)
C5 0.0518(15) 0.0488(12) 0.0279(11) 0.0000(9) 0.0099(10) -0.0025(11)
C6 0.0362(13) 0.0417(11) 0.0321(11) -0.0005(9) 0.0061(10) -0.0064(8)
C7 0.0184(9) 0.0303(8) 0.0271(9) 0.0045(7) 0.0012(9) 0.0026(7)
C8 0.0217(9) 0.0337(9) 0.0287(10) -0.0011(8) -0.0015(8) 0.0084(7)
C9 0.0344(12) 0.0343(10) 0.0427(13) -0.0037(9) 0.0030(10) 0.0012(8)
C10 0.0513(16) 0.0422(11) 0.0518(15) -0.0209(11) -0.0009(12) 0.0054(11)
C11 0.0489(16) 0.0624(14) 0.0359(13) -0.0141(12) 0.0056(11) 0.0157(11)
C12 0.0390(14) 0.0546(12) 0.0295(11) 0.0031(9) 0.0087(10) 0.0088(11)
C13 0.0256(11) 0.0393(10) 0.0295(10) 0.0027(8) 0.0015(9) 0.0059(8)

loop_
_atom_type_symbol
_atom_type_description
_atom_type_scat_dispersion_real
_atom_type_scat_dispersion_imag
_atom_type_scat_source
C C 0.0033 0.0016 'International Tables Vol C Tables 4.2.6.8 and 6.1.1.4'
H H 0.0000 0.0000 'International Tables Vol C Tables 4.2.6.8 and 6.1.1.4'
N N 0.0061 0.0033 'International Tables Vol C Tables 4.2.6.8 and 6.1.1.4'
O O 0.0106 0.0060 'International Tables Vol C Tables 4.2.6.8 and 6.1.1.4'

loop_
_geom_angle_atom_site_label_1
_geom_angle_atom_site_label_2
_geom_angle_atom_site_label_3
_geom_angle
C1 N1 H1 117.6
C7 N1 H1 117.6
C7 N1 C1 124.75(17)
C7 N2 H2 117.3
C7 N2 C8 125.33(17)
C8 N2 H2 117.3
C2 C1 N1 122.5(2)
C6 C1 N1 118.09(18)
C6 C1 C2 119.4(2)
C1 C2 H2A 120.1
C3 C2 C1 119.8(2)
C3 C2 H2A 120.1
C2 C3 H3 119.5
C4 C3 C2 121.0(2)
C4 C3 H3 119.5
C3 C4 H4 120.4
C5 C4 C3 119.2(2)
C5 C4 H4 120.4
C4 C5 H5 119.7
C4 C5 C6 120.7(2)
C6 C5 H5 119.7
C1 C6 H6 120.0
C5 C6 C1 120.0(2)
C5 C6 H6 120.0
O1 C7 N1 122.26(19)
O1 C7 N2 123.75(19)
N2 C7 N1 113.98(17)
C9 C8 N2 118.1(2)
C9 C8 C13 120.0(2)
C13 C8 N2 121.82(18)
C8 C9 H9 120.0
C8 C9 C10 120.0(2)
C10 C9 H9 120.0
C9 C10 H10 119.9
C11 C10 C9 120.3(2)
C11 C10 H10 119.9
C10 C11 H11 120.2
C10 C11 C12 119.6(2)
C12 C11 H11 120.2
C11 C12 H12 119.8
C11 C12 C13 120.5(2)
C13 C12 H12 119.8
C8 C13 C12 119.6(2)
C8 C13 H13 120.2
C12 C13 H13 120.2

loop_
_geom_bond_atom_site_label_1
_geom_bond_atom_site_label_2
_geom_bond_distance
O1 C7 1.235(3)
N1 H1 0.8600
N1 C1 1.416(3)
N1 C7 1.366(3)
N2 H2 0.8600
N2 C7 1.352(3)
N2 C8 1.416(3)
C1 C2 1.395(3)
C1 C6 1.391(3)
C2 H2A 0.9300
C2 C3 1.383(3)
C3 H3 0.9300
C3 C4 1.383(3)
C4 H4 0.9300
C4 C5 1.382(4)
C5 H5 0.9300
C5 C6 1.388(3)
C6 H6 0.9300
C8 C9 1.383(3)
C8 C13 1.385(3)
C9 H9 0.9300
C9 C10 1.390(4)
C10 H10 0.9300
C10 C11 1.379(4)
C11 H11 0.9300
C11 C12 1.385(4)
C12 H12 0.9300
C12 C13 1.390(3)
C13 H13 0.9300

loop_
_geom_hbond_atom_site_label_D
_geom_hbond_atom_site_label_H
_geom_hbond_atom_site_label_A
_geom_hbond_distance_DH
_geom_hbond_distance_HA
_geom_hbond_distance_DA
_geom_hbond_angle_DHA
_geom_hbond_site_symmetry_A
N1 H1 O1 0.86 2.12 2.900(3) 149.7 3_465
N2 H2 O1 0.86 1.96 2.779(3) 158.5 3_465

loop_
_geom_torsion_atom_site_label_1
_geom_torsion_atom_site_label_2
_geom_torsion_atom_site_label_3
_geom_torsion_atom_site_label_4
_geom_torsion
N1 C1 C2 C3 -179.89(19)
N1 C1 C6 C5 -179.2(2)
N2 C8 C9 C10 176.6(2)
N2 C8 C13 C12 -177.7(2)
C1 N1 C7 O1 -2.8(3)
C1 N1 C7 N2 175.96(18)
C1 C2 C3 C4 -1.2(3)
C2 C1 C6 C5 -1.5(3)
C2 C3 C4 C5 -1.1(3)
C3 C4 C5 C6 2.2(4)
C4 C5 C6 C1 -0.9(4)
C6 C1 C2 C3 2.5(3)
C7 N1 C1 C2 38.6(3)
C7 N1 C1 C6 -143.8(2)
C7 N2 C8 C9 140.1(2)
C7 N2 C8 C13 -43.1(3)
C8 N2 C7 O1 -1.6(3)
C8 N2 C7 N1 179.72(17)
C8 C9 C10 C11 1.4(4)
C9 C8 C13 C12 -1.0(3)
C9 C10 C11 C12 -1.4(4)
C10 C11 C12 C13 0.1(4)
C11 C12 C13 C8 1.0(3)
C13 C8 C9 C10 -0.2(3)
